data_4109370
loop_
_publ_author_name
'Oleg V. Ozerov'
'Lori A. Watson'
'Maren Pink'
'Kenneth G. Caulton'

_publ_section_title
;
 Operationally Unsaturated Pincer/Rhenium Complexes Form Metal Carbenes
 from Cycloalkenes and Metal Carbynes from Alkanes
;
_journal_name_full 'Journal of the American Chemical Society'
_journal_page_first 6003
_journal_page_last 6016
_journal_paper_doi 10.1021/ja062327r
_journal_volume 129
_journal_year 2007
_chemical_formula_moiety 'C36 H71 N P2 Re Si2'
_chemical_formula_sum 'C36 H71 N P2 Re Si2'
_chemical_formula_weight 822.26
_chemical_name_systematic
; 
 ? 
;
_space_group_IT_number 14
_symmetry_cell_setting monoclinic
_symmetry_space_group_name_Hall '-P 2ybc'
_symmetry_space_group_name_H-M 'P 1 21/c 1'
_atom_sites_solution_hydrogens mixed
_atom_sites_solution_primary Patterson
_atom_sites_solution_secondary difmap
_audit_creation_method SHELXL-97
_cell_angle_alpha 90.00
_cell_angle_beta 91.507(1)
_cell_angle_gamma 90.00
_cell_formula_units_Z 4
_cell_length_a 12.4472(7)
_cell_length_b 35.944(2)
_cell_length_c 8.7929(5)
_cell_measurement_reflns_used 8346
_cell_measurement_temperature 115(2)
_cell_measurement_theta_max 30.0
_cell_measurement_theta_min 7.65
_cell_volume 3932.6(4)
_computing_cell_refinement 'SAINT (Bruker, current version)'
_computing_data_collection 'SMART (Bruker, current version)'
_computing_data_reduction 'SAINT (Bruker, current version)'
_computing_molecular_graphics 'SHELXTL (Bruker), XTEL (Local Library)'
_computing_publication_material 'SHELXTL (Bruker)'
_computing_structure_refinement 'SHELXL-97 (Sheldrick, 1997)'
_computing_structure_solution 'SHELXS-97 (Sheldrick, 1990)'
_diffrn_ambient_temperature 115(2)
_diffrn_detector 'CCD area detector'
_diffrn_detector_area_resol_mean 44.52
_diffrn_detector_type 'Bruker SMART 6000'
_diffrn_measured_fraction_theta_full 0.978
_diffrn_measured_fraction_theta_max 0.978
_diffrn_measurement_details '0.30 degree frames measured for 20 seconds each'
_diffrn_measurement_device 'three-circle goniometer with fixed chi'
_diffrn_measurement_device_type 'Bruker Platform goniometer'
_diffrn_measurement_method \w-scans
_diffrn_radiation_monochromator graphite
_diffrn_radiation_source 'fine-focus sealed tube'
_diffrn_radiation_type MoK\a
_diffrn_radiation_wavelength 0.71073
_diffrn_reflns_av_R_equivalents 0.0636
_diffrn_reflns_av_sigmaI/netI 0.0495
_diffrn_reflns_limit_h_max 17
_diffrn_reflns_limit_h_min -17
_diffrn_reflns_limit_k_max 50
_diffrn_reflns_limit_k_min -50
_diffrn_reflns_limit_l_max 12
_diffrn_reflns_limit_l_min -12
_diffrn_reflns_number 53735
_diffrn_reflns_theta_full 30.02
_diffrn_reflns_theta_max 30.02
_diffrn_reflns_theta_min 7.65
_diffrn_standards_decay_% 0.0
_diffrn_standards_interval_time 815
_diffrn_standards_number 8347
_exptl_absorpt_coefficient_mu 3.257
_exptl_absorpt_correction_T_max 0.7806
_exptl_absorpt_correction_T_min 0.5917
_exptl_absorpt_correction_type multi-scan
_exptl_absorpt_process_details 'SADABS, R. Blessing (1995)'
_exptl_crystal_colour orange
_exptl_crystal_density_diffrn 1.389
_exptl_crystal_description plate
_exptl_crystal_F_000 1708
_exptl_crystal_size_max 0.18
_exptl_crystal_size_mid 0.17
_exptl_crystal_size_min 0.08
_refine_diff_density_max 1.619
_refine_diff_density_min -3.369
_refine_diff_density_rms 0.152
_refine_ls_extinction_method none
_refine_ls_goodness_of_fit_ref 1.192
_refine_ls_hydrogen_treatment mixed
_refine_ls_matrix_type full
_refine_ls_number_parameters 450
_refine_ls_number_reflns 11256
_refine_ls_number_restraints 0
_refine_ls_restrained_S_all 1.192
_refine_ls_R_factor_all 0.0617
_refine_ls_R_factor_gt 0.0415
_refine_ls_shift/su_max 0.001
_refine_ls_shift/su_mean 0.000
_refine_ls_structure_factor_coef Fsqd
_refine_ls_weighting_details 'calc w=1/[\s^2^(Fo^2^)+(0.0159P)^2^+10.7538P] where P=(Fo^2^+2Fc^2^)/3'
_refine_ls_weighting_scheme calc
_refine_ls_wR_factor_gt 0.0791
_refine_ls_wR_factor_ref 0.0849
_reflns_number_gt 8830
_reflns_number_total 11256
_reflns_threshold_expression >2sigma(I)
_cod_data_source_file ja062327rsi20060411_023924.cif
_cod_data_source_block 01132
_cod_depositor_comments
;
The following automatic conversions were performed:

'_exptl_absorpt_correction_type' value 'multi-scans' was replaced
with the value 'multi-scan' as specified in the replacement file
'src/cod-tools/trunk/data/replacement-values/replacement_values.lst'.

Automatic conversion script
Id: cif_fix_values 5376 2017-05-30 11:51:03Z andrius 
;
_cod_database_code 4109370

loop_
_symmetry_equiv_pos_as_xyz
'x, y, z'
'-x, y+1/2, -z+1/2'
'-x, -y, -z'
'x, -y-1/2, z-1/2'

loop_
_atom_site_label
_atom_site_type_symbol
_atom_site_fract_x
_atom_site_fract_y
_atom_site_fract_z
_atom_site_U_iso_or_equiv
_atom_site_adp_type
_atom_site_occupancy
_atom_site_symmetry_multiplicity
_atom_site_calc_flag
_atom_site_refinement_flags
Re1 Re 0.736213(11) 0.634416(4) -0.322505(17) 0.01397(4) Uani 1 1 d .
H1R H 0.7394 0.6769 -0.4026 0.047(17) Uiso 1 1 d R
P1 P 0.92952(7) 0.63744(3) -0.30588(11) 0.01465(18) Uani 1 1 d .
P2 P 0.55943(8) 0.61358(3) -0.38293(12) 0.0166(2) Uani 1 1 d .
Si1 Si 0.88315(9) 0.55938(3) -0.21597(13) 0.0181(2) Uani 1 1 d .
Si2 Si 0.70496(9) 0.54830(3) -0.45024(14) 0.0210(2) Uani 1 1 d .
N1 N 0.7748(3) 0.57519(9) -0.3224(4) 0.0171(6) Uani 1 1 d .
C1 C 0.9702(4) 0.52475(13) -0.3136(6) 0.0281(10) Uani 1 1 d .
H1A H 0.9907 0.5346 -0.4126 0.023(13) Uiso 1 1 calc R
H1B H 0.9304 0.5015 -0.3286 0.039(16) Uiso 1 1 calc R
H1C H 1.0349 0.5200 -0.2508 0.07(2) Uiso 1 1 calc R
C2 C 0.8440(4) 0.53741(16) -0.0327(6) 0.0344(11) Uani 1 1 d .
H2A H 0.8047 0.5143 -0.0541 0.08(3) Uiso 1 1 calc R
H2B H 0.7980 0.5545 0.0228 0.051(19) Uiso 1 1 calc R
H2C H 0.9087 0.5319 0.0290 0.047(17) Uiso 1 1 calc R
C3 C 0.9685(3) 0.60175(12) -0.1689(5) 0.0187(8) Uani 1 1 d .
H3A H 0.9553 0.6104 -0.0640 0.028(14) Uiso 1 1 calc R
H3B H 1.0457 0.5957 -0.1770 0.055(19) Uiso 1 1 calc R
C4 C 0.9945(3) 0.62248(11) -0.4838(4) 0.0166(7) Uani 1 1 d .
H4A H 0.9500 0.6011 -0.5224 0.027(13) Uiso 1 1 calc R
C5 C 0.9867(3) 0.65189(12) -0.6105(5) 0.0194(8) Uani 1 1 d .
H5A H 0.9119 0.6612 -0.6201 0.016(11) Uiso 1 1 calc R
H5B H 1.0341 0.6732 -0.5843 0.009(10) Uiso 1 1 calc R
C6 C 1.0199(3) 0.63493(14) -0.7609(5) 0.0246(8) Uani 1 1 d .
H6A H 0.9686 0.6150 -0.7905 0.017(11) Uiso 1 1 calc R
H6B H 1.0166 0.6543 -0.8410 0.042(16) Uiso 1 1 calc R
C7 C 1.1329(4) 0.61881(14) -0.7511(5) 0.0288(10) Uani 1 1 d .
H7A H 1.1494 0.6065 -0.8484 0.044(17) Uiso 1 1 calc R
H7B H 1.1855 0.6392 -0.7341 0.036(15) Uiso 1 1 calc R
C8 C 1.1435(4) 0.59084(14) -0.6222(5) 0.0284(10) Uani 1 1 d .
H8A H 1.2192 0.5825 -0.6126 0.045(17) Uiso 1 1 calc R
H8B H 1.0985 0.5688 -0.6467 0.051(18) Uiso 1 1 calc R
C9 C 1.1094(3) 0.60719(13) -0.4710(5) 0.0227(9) Uani 1 1 d .
H9A H 1.1593 0.6275 -0.4404 0.048(18) Uiso 1 1 calc R
H9B H 1.1133 0.5877 -0.3914 0.036(15) Uiso 1 1 calc R
C10 C 0.9952(3) 0.68029(11) -0.2316(5) 0.0173(8) Uani 1 1 d .
H10A H 0.9661 0.6838 -0.1276 0.030(14) Uiso 1 1 calc R
C11 C 1.1174(3) 0.67852(13) -0.2074(6) 0.0243(9) Uani 1 1 d .
H11A H 1.1522 0.6771 -0.3072 0.027(13) Uiso 1 1 calc R
H11B H 1.1368 0.6558 -0.1491 0.027(13) Uiso 1 1 calc R
C12 C 1.1579(4) 0.71304(14) -0.1206(6) 0.0295(10) Uani 1 1 d .
H12A H 1.1272 0.7134 -0.0179 0.038(15) Uiso 1 1 calc R
H12B H 1.2371 0.7119 -0.1085 0.042(16) Uiso 1 1 calc R
C13 C 1.1259(4) 0.74824(14) -0.2052(6) 0.0288(10) Uani 1 1 d .
H13A H 1.1635 0.7491 -0.3030 0.028(13) Uiso 1 1 calc R
H13B H 1.1491 0.7701 -0.1443 0.021(12) Uiso 1 1 calc R
C14 C 1.0045(3) 0.75039(12) -0.2364(6) 0.0247(9) Uani 1 1 d .
H14A H 0.9673 0.7531 -0.1389 0.041(16) Uiso 1 1 calc R
H14B H 0.9879 0.7726 -0.2992 0.038(15) Uiso 1 1 calc R
C15 C 0.9632(3) 0.71564(11) -0.3189(5) 0.0205(8) Uani 1 1 d .
H15A H 0.9931 0.7147 -0.4221 0.020(12) Uiso 1 1 calc R
H15B H 0.8839 0.7169 -0.3301 0.029(14) Uiso 1 1 calc R
C16 C 0.7715(4) 0.54551(18) -0.6386(6) 0.0386(13) Uani 1 1 d .
H16A H 0.8424 0.5339 -0.6251 0.07(2) Uiso 1 1 calc R
H16B H 0.7798 0.5706 -0.6801 0.032(15) Uiso 1 1 calc R
H16C H 0.7272 0.5305 -0.7091 0.06(2) Uiso 1 1 calc R
C17 C 0.6828(4) 0.49941(14) -0.3835(8) 0.0394(13) Uani 1 1 d .
H17A H 0.6447 0.4998 -0.2874 0.06(2) Uiso 1 1 calc R
H17B H 0.7523 0.4870 -0.3681 0.06(2) Uiso 1 1 calc R
H17C H 0.6397 0.4858 -0.4602 0.08(3) Uiso 1 1 calc R
C18 C 0.5682(3) 0.57018(12) -0.4890(5) 0.0212(8) Uani 1 1 d .
H18A H 0.5582 0.5751 -0.5993 0.034(14) Uiso 1 1 calc R
H18B H 0.5109 0.5529 -0.4576 0.027(13) Uiso 1 1 calc R
C19 C 0.4770(3) 0.60115(12) -0.2162(5) 0.0197(8) Uani 1 1 d .
H19A H 0.4778 0.6233 -0.1475 0.047(17) Uiso 1 1 calc R
C20 C 0.5290(3) 0.56915(14) -0.1253(5) 0.0259(9) Uani 1 1 d .
H20A H 0.5272 0.5462 -0.1877 0.031(14) Uiso 1 1 calc R
H20B H 0.6052 0.5753 -0.1016 0.012(11) Uiso 1 1 calc R
C21 C 0.4706(4) 0.56217(15) 0.0227(6) 0.0310(10) Uani 1 1 d .
H21A H 0.5042 0.5408 0.0769 0.032(14) Uiso 1 1 calc R
H21B H 0.4777 0.5843 0.0891 0.012(11) Uiso 1 1 calc R
C22 C 0.3519(4) 0.55398(18) -0.0090(6) 0.0384(13) Uani 1 1 d .
H22A H 0.3447 0.5299 -0.0631 0.044(17) Uiso 1 1 calc R
H22B H 0.3145 0.5518 0.0886 0.044(17) Uiso 1 1 calc R
C23 C 0.2993(4) 0.58443(17) -0.1046(6) 0.0349(12) Uani 1 1 d .
H23A H 0.2970 0.6076 -0.0439 0.044(17) Uiso 1 1 calc R
H23B H 0.2244 0.5771 -0.1306 0.07(2) Uiso 1 1 calc R
C24 C 0.3587(3) 0.59203(15) -0.2511(5) 0.0272(10) Uani 1 1 d .
H24A H 0.3243 0.6132 -0.3057 0.036(15) Uiso 1 1 calc R
H24B H 0.3539 0.5699 -0.3179 0.022(13) Uiso 1 1 calc R
C25 C 0.4685(3) 0.64346(12) -0.5001(5) 0.0199(8) Uani 1 1 d .
H25A H 0.4010 0.6291 -0.5217 0.024(13) Uiso 1 1 calc R
C26 C 0.4378(4) 0.67892(13) -0.4156(5) 0.0263(9) Uani 1 1 d .
H26A H 0.5035 0.6933 -0.3896 0.053(19) Uiso 1 1 calc R
H26B H 0.4029 0.6722 -0.3195 0.018(12) Uiso 1 1 calc R
C27 C 0.3611(4) 0.70304(15) -0.5124(6) 0.0316(11) Uani 1 1 d .
H27A H 0.2921 0.6897 -0.5286 0.030(14) Uiso 1 1 calc R
H27B H 0.3462 0.7265 -0.4575 0.039(16) Uiso 1 1 calc R
C28 C 0.4086(4) 0.71213(16) -0.6660(6) 0.0365(12) Uani 1 1 d .
H28A H 0.3554 0.7263 -0.7285 0.040(16) Uiso 1 1 calc R
H28B H 0.4730 0.7280 -0.6503 0.034(15) Uiso 1 1 calc R
C29 C 0.4396(4) 0.67705(16) -0.7499(6) 0.0334(11) Uani 1 1 d .
H29A H 0.4738 0.6838 -0.8464 0.07(2) Uiso 1 1 calc R
H29B H 0.3741 0.6624 -0.7750 0.046(17) Uiso 1 1 calc R
C30 C 0.5174(3) 0.65333(13) -0.6534(5) 0.0234(9) Uani 1 1 d .
H30A H 0.5853 0.6672 -0.6354 0.037(15) Uiso 1 1 calc R
H30B H 0.5343 0.6302 -0.7090 0.027(13) Uiso 1 1 calc R
C31 C 0.6935(3) 0.67022(11) -0.1789(5) 0.0164(7) Uani 1 1 d .
C32 C 0.6586(3) 0.70950(12) -0.1503(5) 0.0221(8) Uani 1 1 d .
H32A H 0.5824 0.7096 -0.1207 0.014(11) Uiso 1 1 calc R
H32B H 0.6641 0.7241 -0.2453 0.028(13) Uiso 1 1 calc R
C33 C 0.7276(4) 0.72799(12) -0.0243(5) 0.0234(9) Uani 1 1 d .
H33A H 0.8019 0.7311 -0.0596 0.023(12) Uiso 1 1 calc R
H33B H 0.6985 0.7530 -0.0028 0.022(12) Uiso 1 1 calc R
C34 C 0.7294(3) 0.70511(13) 0.1203(5) 0.0231(9) Uani 1 1 d .
H34A H 0.6564 0.7046 0.1624 0.038(15) Uiso 1 1 calc R
H34B H 0.7782 0.7170 0.1966 0.023(12) Uiso 1 1 calc R
C35 C 0.7666(3) 0.66547(12) 0.0930(5) 0.0208(8) Uani 1 1 d .
H35A H 0.7604 0.6509 0.1879 0.025 Uiso 1 1 calc R
H35B H 0.8430 0.6656 0.0649 0.025 Uiso 1 1 calc R
C36 C 0.6994(3) 0.64709(12) -0.0334(5) 0.0192(8) Uani 1 1 d .
H36A H 0.6257 0.6430 0.0028 0.023 Uiso 1 1 calc R
H36B H 0.7308 0.6225 -0.0565 0.023 Uiso 1 1 calc R

loop_
_atom_site_aniso_label
_atom_site_aniso_U_11
_atom_site_aniso_U_22
_atom_site_aniso_U_33
_atom_site_aniso_U_23
_atom_site_aniso_U_13
_atom_site_aniso_U_12
Re1 0.01115(6) 0.01575(7) 0.01499(7) -0.00046(7) -0.00008(4) -0.00041(6)
P1 0.0119(4) 0.0163(5) 0.0157(4) 0.0002(4) 0.0001(3) -0.0004(4)
P2 0.0126(4) 0.0205(5) 0.0167(5) 0.0005(4) 0.0002(4) -0.0009(4)
Si1 0.0178(5) 0.0176(5) 0.0191(5) 0.0019(4) 0.0002(4) 0.0011(4)
Si2 0.0186(5) 0.0196(6) 0.0249(6) -0.0062(5) -0.0006(4) -0.0003(4)
N1 0.0162(14) 0.0153(16) 0.0195(16) 0.0003(13) -0.0023(13) -0.0010(12)
C1 0.026(2) 0.024(2) 0.034(3) -0.0011(19) -0.0006(19) 0.0075(18)
C2 0.035(3) 0.037(3) 0.031(3) 0.013(2) -0.003(2) -0.006(2)
C3 0.0157(17) 0.023(2) 0.0174(18) 0.0011(16) -0.0001(14) -0.0001(15)
C4 0.0132(16) 0.0198(18) 0.0170(18) 0.0003(15) 0.0024(14) -0.0025(14)
C5 0.0181(18) 0.022(2) 0.0179(19) -0.0010(16) 0.0010(15) 0.0037(15)
C6 0.0248(19) 0.031(2) 0.0181(18) 0.0005(19) 0.0023(15) 0.004(2)
C7 0.025(2) 0.036(3) 0.026(2) -0.005(2) 0.0101(18) 0.0022(19)
C8 0.024(2) 0.030(2) 0.032(2) -0.005(2) 0.0094(18) 0.0051(18)
C9 0.0140(17) 0.030(2) 0.024(2) 0.0000(18) 0.0022(15) 0.0064(16)
C10 0.0133(16) 0.020(2) 0.0182(19) -0.0029(15) -0.0011(14) -0.0017(14)
C11 0.0180(19) 0.022(2) 0.032(2) 0.0014(18) -0.0029(17) -0.0039(16)
C12 0.0172(19) 0.033(3) 0.037(3) -0.004(2) -0.0060(18) -0.0040(18)
C13 0.0184(19) 0.029(2) 0.039(3) -0.009(2) 0.0007(18) -0.0066(17)
C14 0.0200(19) 0.020(2) 0.034(2) -0.0088(18) 0.0028(18) -0.0040(16)
C15 0.0193(18) 0.0176(19) 0.025(2) -0.0009(16) -0.0010(16) 0.0003(15)
C16 0.031(3) 0.056(4) 0.028(3) -0.016(2) 0.000(2) 0.007(2)
C17 0.029(2) 0.021(2) 0.067(4) -0.002(2) -0.010(3) -0.0031(19)
C18 0.0183(18) 0.024(2) 0.021(2) -0.0032(16) -0.0004(15) -0.0027(16)
C19 0.0135(17) 0.026(2) 0.0194(19) 0.0028(16) 0.0014(14) -0.0011(15)
C20 0.0173(19) 0.031(2) 0.029(2) 0.0075(19) -0.0007(17) -0.0008(17)
C21 0.027(2) 0.040(3) 0.026(2) 0.010(2) 0.0009(18) 0.002(2)
C22 0.020(2) 0.061(4) 0.035(3) 0.021(3) 0.0039(19) -0.007(2)
C23 0.017(2) 0.055(3) 0.033(3) 0.014(2) 0.0068(19) -0.002(2)
C24 0.0145(18) 0.043(3) 0.024(2) 0.010(2) -0.0003(16) -0.0043(18)
C25 0.0132(16) 0.026(2) 0.0201(19) 0.0033(16) -0.0019(14) -0.0021(14)
C26 0.021(2) 0.030(2) 0.028(2) 0.0023(19) -0.0018(17) 0.0050(18)
C27 0.021(2) 0.037(3) 0.037(3) 0.008(2) -0.0002(19) 0.0104(19)
C28 0.024(2) 0.043(3) 0.043(3) 0.021(2) -0.005(2) 0.002(2)
C29 0.018(2) 0.054(3) 0.028(2) 0.015(2) -0.0004(18) -0.003(2)
C30 0.0192(19) 0.032(2) 0.019(2) 0.0073(18) 0.0032(16) -0.0010(17)
C31 0.0129(16) 0.0181(19) 0.0181(18) 0.0002(15) -0.0002(14) -0.0032(14)
C32 0.023(2) 0.021(2) 0.022(2) -0.0005(16) 0.0028(16) 0.0006(16)
C33 0.024(2) 0.020(2) 0.027(2) -0.0049(17) 0.0045(17) -0.0039(16)
C34 0.0201(19) 0.030(2) 0.0199(19) -0.0056(17) 0.0044(16) -0.0026(17)
C35 0.0188(18) 0.027(2) 0.0162(18) -0.0042(16) -0.0016(15) 0.0001(16)
C36 0.0166(17) 0.0225(19) 0.0184(19) -0.0010(16) 0.0005(15) 0.0017(15)

loop_
_atom_type_symbol
_atom_type_description
_atom_type_scat_dispersion_real
_atom_type_scat_dispersion_imag
_atom_type_scat_source
C C 0.0033 0.0016 'International Tables Vol C Tables 4.2.6.8 and 6.1.1.4'
H H 0.0000 0.0000 'International Tables Vol C Tables 4.2.6.8 and 6.1.1.4'
N N 0.0061 0.0033 'International Tables Vol C Tables 4.2.6.8 and 6.1.1.4'
Si Si 0.0817 0.0704 'International Tables Vol C Tables 4.2.6.8 and 6.1.1.4'
P P 0.1023 0.0942 'International Tables Vol C Tables 4.2.6.8 and 6.1.1.4'
Re Re -1.0185 7.2310 'International Tables Vol C Tables 4.2.6.8 and 6.1.1.4'

loop_
_geom_angle_atom_site_label_1
_geom_angle_atom_site_label_2
_geom_angle_atom_site_label_3
_geom_angle
C31 Re1 N1 136.90(15)
C31 Re1 P2 95.10(12)
N1 Re1 P2 83.98(9)
C31 Re1 P1 103.13(11)
N1 Re1 P1 79.88(9)
P2 Re1 P1 161.30(4)
C31 Re1 C36 34.72(15)
N1 Re1 C36 102.26(13)
P2 Re1 C36 94.99(9)
P1 Re1 C36 97.60(9)
C31 Re1 H1R 70.8
N1 Re1 H1R 151.4
P2 Re1 H1R 103.0
P1 Re1 H1R 87.1
C36 Re1 H1R 104.7
C3 P1 C10 104.23(19)
C3 P1 C4 103.85(19)
C10 P1 C4 109.82(18)
C3 P1 Re1 104.89(13)
C10 P1 Re1 119.27(13)
C4 P1 Re1 113.06(13)
C18 P2 C25 104.8(2)
C18 P2 C19 103.8(2)
C25 P2 C19 103.61(18)
C18 P2 Re1 108.50(14)
C25 P2 Re1 119.40(13)
C19 P2 Re1 115.20(13)
N1 Si1 C2 113.0(2)
N1 Si1 C1 115.1(2)
C2 Si1 C1 106.3(2)
N1 Si1 C3 106.27(17)
C2 Si1 C3 108.0(2)
C1 Si1 C3 107.9(2)
N1 Si2 C16 112.5(2)
N1 Si2 C17 113.7(2)
C16 Si2 C17 107.4(3)
N1 Si2 C18 108.88(18)
C16 Si2 C18 106.2(2)
C17 Si2 C18 107.8(2)
Si2 N1 Si1 123.5(2)
Si2 N1 Re1 116.40(17)
Si1 N1 Re1 119.52(17)
Si1 C1 H1A 109.5
Si1 C1 H1B 109.5
H1A C1 H1B 109.5
Si1 C1 H1C 109.5
H1A C1 H1C 109.5
H1B C1 H1C 109.5
Si1 C2 H2A 109.5
Si1 C2 H2B 109.5
H2A C2 H2B 109.5
Si1 C2 H2C 109.5
H2A C2 H2C 109.5
H2B C2 H2C 109.5
P1 C3 Si1 106.5(2)
P1 C3 H3A 110.4
Si1 C3 H3A 110.4
P1 C3 H3B 110.4
Si1 C3 H3B 110.4
H3A C3 H3B 108.6
C9 C4 C5 109.9(3)
C9 C4 P1 117.8(3)
C5 C4 P1 113.0(3)
C9 C4 H4A 104.9
C5 C4 H4A 104.9
P1 C4 H4A 104.9
C6 C5 C4 109.9(4)
C6 C5 H5A 109.7
C4 C5 H5A 109.7
C6 C5 H5B 109.7
C4 C5 H5B 109.7
H5A C5 H5B 108.2
C7 C6 C5 112.0(4)
C7 C6 H6A 109.2
C5 C6 H6A 109.2
C7 C6 H6B 109.2
C5 C6 H6B 109.2
H6A C6 H6B 107.9
C8 C7 C6 110.9(4)
C8 C7 H7A 109.5
C6 C7 H7A 109.5
C8 C7 H7B 109.5
C6 C7 H7B 109.5
H7A C7 H7B 108.0
C7 C8 C9 112.0(4)
C7 C8 H8A 109.2
C9 C8 H8A 109.2
C7 C8 H8B 109.2
C9 C8 H8B 109.2
H8A C8 H8B 107.9
C8 C9 C4 110.8(4)
C8 C9 H9A 109.5
C4 C9 H9A 109.5
C8 C9 H9B 109.5
C4 C9 H9B 109.5
H9A C9 H9B 108.1
C15 C10 C11 110.4(3)
C15 C10 P1 114.0(3)
C11 C10 P1 116.2(3)
C15 C10 H10A 105.0
C11 C10 H10A 105.0
P1 C10 H10A 105.0
C10 C11 C12 110.3(4)
C10 C11 H11A 109.6
C12 C11 H11A 109.6
C10 C11 H11B 109.6
C12 C11 H11B 109.6
H11A C11 H11B 108.1
C13 C12 C11 110.6(4)
C13 C12 H12A 109.5
C11 C12 H12A 109.5
C13 C12 H12B 109.5
C11 C12 H12B 109.5
H12A C12 H12B 108.1
C12 C13 C14 112.0(4)
C12 C13 H13A 109.2
C14 C13 H13A 109.2
C12 C13 H13B 109.2
C14 C13 H13B 109.2
H13A C13 H13B 107.9
C15 C14 C13 111.3(4)
C15 C14 H14A 109.4
C13 C14 H14A 109.4
C15 C14 H14B 109.4
C13 C14 H14B 109.4
H14A C14 H14B 108.0
C14 C15 C10 111.1(4)
C14 C15 H15A 109.4
C10 C15 H15A 109.4
C14 C15 H15B 109.4
C10 C15 H15B 109.4
H15A C15 H15B 108.0
Si2 C16 H16A 109.5
Si2 C16 H16B 109.5
H16A C16 H16B 109.5
Si2 C16 H16C 109.5
H16A C16 H16C 109.5
H16B C16 H16C 109.5
Si2 C17 H17A 109.5
Si2 C17 H17B 109.5
H17A C17 H17B 109.5
Si2 C17 H17C 109.5
H17A C17 H17C 109.5
H17B C17 H17C 109.5
P2 C18 Si2 109.2(2)
P2 C18 H18A 109.8
Si2 C18 H18A 109.8
P2 C18 H18B 109.8
Si2 C18 H18B 109.8
H18A C18 H18B 108.3
C24 C19 C20 109.5(4)
C24 C19 P2 116.1(3)
C20 C19 P2 110.8(3)
C24 C19 H19A 106.6
C20 C19 H19A 106.6
P2 C19 H19A 106.6
C21 C20 C19 111.3(4)
C21 C20 H20A 109.4
C19 C20 H20A 109.4
C21 C20 H20B 109.4
C19 C20 H20B 109.4
H20A C20 H20B 108.0
C22 C21 C20 110.9(4)
C22 C21 H21A 109.5
C20 C21 H21A 109.5
C22 C21 H21B 109.5
C20 C21 H21B 109.5
H21A C21 H21B 108.1
C23 C22 C21 111.3(4)
C23 C22 H22A 109.4
C21 C22 H22A 109.4
C23 C22 H22B 109.4
C21 C22 H22B 109.4
H22A C22 H22B 108.0
C22 C23 C24 112.7(4)
C22 C23 H23A 109.1
C24 C23 H23A 109.1
C22 C23 H23B 109.1
C24 C23 H23B 109.1
H23A C23 H23B 107.8
C23 C24 C19 110.7(4)
C23 C24 H24A 109.5
C19 C24 H24A 109.5
C23 C24 H24B 109.5
C19 C24 H24B 109.5
H24A C24 H24B 108.1
C26 C25 C30 110.1(4)
C26 C25 P2 111.7(3)
C30 C25 P2 111.8(3)
C26 C25 H25A 107.7
C30 C25 H25A 107.7
P2 C25 H25A 107.7
C25 C26 C27 111.2(4)
C25 C26 H26A 109.4
C27 C26 H26A 109.4
C25 C26 H26B 109.4
C27 C26 H26B 109.4
H26A C26 H26B 108.0
C28 C27 C26 111.3(4)
C28 C27 H27A 109.4
C26 C27 H27A 109.4
C28 C27 H27B 109.4
C26 C27 H27B 109.4
H27A C27 H27B 108.0
C29 C28 C27 111.3(4)
C29 C28 H28A 109.4
C27 C28 H28A 109.4
C29 C28 H28B 109.4
C27 C28 H28B 109.4
H28A C28 H28B 108.0
C28 C29 C30 111.0(4)
C28 C29 H29A 109.4
C30 C29 H29A 109.4
C28 C29 H29B 109.4
C30 C29 H29B 109.4
H29A C29 H29B 108.0
C29 C30 C25 110.8(4)
C29 C30 H30A 109.5
C25 C30 H30A 109.5
C29 C30 H30B 109.5
C25 C30 H30B 109.5
H30A C30 H30B 108.1
C32 C31 C36 112.4(3)
C32 C31 Re1 147.2(3)
C36 C31 Re1 100.4(3)
C31 C32 C33 111.7(4)
C31 C32 H32A 109.3
C33 C32 H32A 109.3
C31 C32 H32B 109.3
C33 C32 H32B 109.3
H32A C32 H32B 107.9
C34 C33 C32 111.5(4)
C34 C33 H33A 109.3
C32 C33 H33A 109.3
C34 C33 H33B 109.3
C32 C33 H33B 109.3
H33A C33 H33B 108.0
C33 C34 C35 112.0(4)
C33 C34 H34A 109.2
C35 C34 H34A 109.2
C33 C34 H34B 109.2
C35 C34 H34B 109.2
H34A C34 H34B 107.9
C34 C35 C36 111.0(3)
C34 C35 H35A 109.4
C36 C35 H35A 109.4
C34 C35 H35B 109.4
C36 C35 H35B 109.4
H35A C35 H35B 108.0
C35 C36 C31 112.9(4)
C35 C36 Re1 132.3(3)
C31 C36 Re1 44.86(19)
C35 C36 H36A 109.0
C31 C36 H36A 109.0
Re1 C36 H36A 118.0
C35 C36 H36B 109.0
C31 C36 H36B 109.0
Re1 C36 H36B 64.4
H36A C36 H36B 107.8

loop_
_geom_bond_atom_site_label_1
_geom_bond_atom_site_label_2
_geom_bond_distance
Re1 C31 1.889(4)
Re1 N1 2.182(3)
Re1 P2 2.3715(10)
Re1 P1 2.4091(9)
Re1 C36 2.635(4)
Re1 H1R 1.6826
P1 C3 1.817(4)
P1 C10 1.854(4)
P1 C4 1.859(4)
P2 C18 1.822(4)
P2 C25 1.853(4)
P2 C19 1.866(4)
Si1 N1 1.718(4)
Si1 C2 1.870(5)
Si1 C1 1.873(5)
Si1 C3 1.896(4)
Si2 N1 1.703(4)
Si2 C16 1.874(5)
Si2 C17 1.876(5)
Si2 C18 1.898(4)
C1 H1A 0.9800
C1 H1B 0.9800
C1 H1C 0.9800
C2 H2A 0.9800
C2 H2B 0.9800
C2 H2C 0.9800
C3 H3A 0.9900
C3 H3B 0.9900
C4 C9 1.534(5)
C4 C5 1.537(6)
C4 H4A 1.0000
C5 C6 1.524(6)
C5 H5A 0.9900
C5 H5B 0.9900
C6 C7 1.522(6)
C6 H6A 0.9900
C6 H6B 0.9900
C7 C8 1.518(7)
C7 H7A 0.9900
C7 H7B 0.9900
C8 C9 1.524(6)
C8 H8A 0.9900
C8 H8B 0.9900
C9 H9A 0.9900
C9 H9B 0.9900
C10 C15 1.532(6)
C10 C11 1.532(6)
C10 H10A 1.0000
C11 C12 1.535(7)
C11 H11A 0.9900
C11 H11B 0.9900
C12 C13 1.515(7)
C12 H12A 0.9900
C12 H12B 0.9900
C13 C14 1.531(6)
C13 H13A 0.9900
C13 H13B 0.9900
C14 C15 1.527(6)
C14 H14A 0.9900
C14 H14B 0.9900
C15 H15A 0.9900
C15 H15B 0.9900
C16 H16A 0.9800
C16 H16B 0.9800
C16 H16C 0.9800
C17 H17A 0.9800
C17 H17B 0.9800
C17 H17C 0.9800
C18 H18A 0.9900
C18 H18B 0.9900
C19 C24 1.532(6)
C19 C20 1.534(6)
C19 H19A 1.0000
C20 C21 1.528(7)
C20 H20A 0.9900
C20 H20B 0.9900
C21 C22 1.526(7)
C21 H21A 0.9900
C21 H21B 0.9900
C22 C23 1.518(7)
C22 H22A 0.9900
C22 H22B 0.9900
C23 C24 1.526(6)
C23 H23A 0.9900
C23 H23B 0.9900
C24 H24A 0.9900
C24 H24B 0.9900
C25 C26 1.529(6)
C25 C30 1.535(6)
C25 H25A 1.0000
C26 C27 1.532(6)
C26 H26A 0.9900
C26 H26B 0.9900
C27 C28 1.524(7)
C27 H27A 0.9900
C27 H27B 0.9900
C28 C29 1.516(8)
C28 H28A 0.9900
C28 H28B 0.9900
C29 C30 1.531(6)
C29 H29A 0.9900
C29 H29B 0.9900
C30 H30A 0.9900
C30 H30B 0.9900
C31 C32 1.500(6)
C31 C36 1.526(6)
C32 C33 1.535(6)
C32 H32A 0.9900
C32 H32B 0.9900
C33 C34 1.514(6)
C33 H33A 0.9900
C33 H33B 0.9900
C34 C35 1.519(6)
C34 H34A 0.9900
C34 H34B 0.9900
C35 C36 1.524(6)
C35 H35A 0.9900
C35 H35B 0.9900
C36 H36A 0.9900
C36 H36B 0.9900

loop_
_geom_torsion_atom_site_label_1
_geom_torsion_atom_site_label_2
_geom_torsion_atom_site_label_3
_geom_torsion_atom_site_label_4
_geom_torsion
C31 Re1 P1 C3 93.31(19)
N1 Re1 P1 C3 -42.74(17)
P2 Re1 P1 C3 -73.48(18)
C36 Re1 P1 C3 58.43(17)
C31 Re1 P1 C10 -22.8(2)
N1 Re1 P1 C10 -158.88(18)
P2 Re1 P1 C10 170.38(17)
C36 Re1 P1 C10 -57.71(18)
C31 Re1 P1 C4 -154.21(19)
N1 Re1 P1 C4 69.74(17)
P2 Re1 P1 C4 39.00(19)
C36 Re1 P1 C4 170.91(17)
C31 Re1 P2 C18 -166.6(2)
N1 Re1 P2 C18 -29.89(18)
P1 Re1 P2 C18 0.5(2)
C36 Re1 P2 C18 -131.72(18)
C31 Re1 P2 C25 73.6(2)
N1 Re1 P2 C25 -149.73(18)
P1 Re1 P2 C25 -119.33(18)
C36 Re1 P2 C25 108.44(18)
C31 Re1 P2 C19 -50.7(2)
N1 Re1 P2 C19 85.97(18)
P1 Re1 P2 C19 116.36(18)
C36 Re1 P2 C19 -15.87(18)
C16 Si2 N1 Si1 -82.1(3)
C17 Si2 N1 Si1 40.3(3)
C18 Si2 N1 Si1 160.5(2)
C16 Si2 N1 Re1 88.9(3)
C17 Si2 N1 Re1 -148.7(2)
C18 Si2 N1 Re1 -28.5(2)
C2 Si1 N1 Si2 -88.0(3)
C1 Si1 N1 Si2 34.5(3)
C3 Si1 N1 Si2 153.8(2)
C2 Si1 N1 Re1 101.3(3)
C1 Si1 N1 Re1 -136.2(2)
C3 Si1 N1 Re1 -16.9(2)
C31 Re1 N1 Si2 125.4(2)
P2 Re1 N1 Si2 34.40(17)
P1 Re1 N1 Si2 -136.11(19)
C36 Re1 N1 Si2 128.22(19)
C31 Re1 N1 Si1 -63.2(3)
P2 Re1 N1 Si1 -154.3(2)
P1 Re1 N1 Si1 35.22(17)
C36 Re1 N1 Si1 -60.4(2)
C10 P1 C3 Si1 169.33(19)
C4 P1 C3 Si1 -75.7(2)
Re1 P1 C3 Si1 43.2(2)
N1 Si1 C3 P1 -19.7(2)
C2 Si1 C3 P1 -141.2(2)
C1 Si1 C3 P1 104.3(2)
C3 P1 C4 C9 -41.2(4)
C10 P1 C4 C9 69.7(4)
Re1 P1 C4 C9 -154.3(3)
C3 P1 C4 C5 -171.2(3)
C10 P1 C4 C5 -60.3(3)
Re1 P1 C4 C5 75.6(3)
C9 C4 C5 C6 57.9(4)
P1 C4 C5 C6 -168.2(3)
C4 C5 C6 C7 -57.2(5)
C5 C6 C7 C8 55.0(5)
C6 C7 C8 C9 -54.0(5)
C7 C8 C9 C4 55.7(5)
C5 C4 C9 C8 -57.4(5)
P1 C4 C9 C8 171.3(3)
C3 P1 C10 C15 -173.2(3)
C4 P1 C10 C15 76.1(3)
Re1 P1 C10 C15 -56.7(3)
C3 P1 C10 C11 56.8(4)
C4 P1 C10 C11 -53.9(4)
Re1 P1 C10 C11 173.3(3)
C15 C10 C11 C12 58.1(5)
P1 C10 C11 C12 -170.2(3)
C10 C11 C12 C13 -57.4(5)
C11 C12 C13 C14 55.6(5)
C12 C13 C14 C15 -54.2(5)
C13 C14 C15 C10 54.5(5)
C11 C10 C15 C14 -56.8(5)
P1 C10 C15 C14 170.3(3)
C25 P2 C18 Si2 149.6(2)
C19 P2 C18 Si2 -102.0(2)
Re1 P2 C18 Si2 21.0(2)
N1 Si2 C18 P2 2.3(3)
C16 Si2 C18 P2 -119.1(3)
C17 Si2 C18 P2 126.1(3)
C18 P2 C19 C24 -68.4(4)
C25 P2 C19 C24 40.8(4)
Re1 P2 C19 C24 173.1(3)
C18 P2 C19 C20 57.3(3)
C25 P2 C19 C20 166.6(3)
Re1 P2 C19 C20 -61.2(3)
C24 C19 C20 C21 -58.2(5)
P2 C19 C20 C21 172.4(3)
C19 C20 C21 C22 57.0(6)
C20 C21 C22 C23 -54.0(6)
C21 C22 C23 C24 53.8(7)
C22 C23 C24 C19 -55.4(6)
C20 C19 C24 C23 56.7(5)
P2 C19 C24 C23 -176.9(4)
C18 P2 C25 C26 170.9(3)
C19 P2 C25 C26 62.3(3)
Re1 P2 C25 C26 -67.4(3)
C18 P2 C25 C30 -65.2(3)
C19 P2 C25 C30 -173.7(3)
Re1 P2 C25 C30 56.5(3)
C30 C25 C26 C27 56.2(5)
P2 C25 C26 C27 -179.0(3)
C25 C26 C27 C28 -55.6(6)
C26 C27 C28 C29 55.3(6)
C27 C28 C29 C30 -56.0(5)
C28 C29 C30 C25 57.1(5)
C26 C25 C30 C29 -56.9(5)
P2 C25 C30 C29 178.4(3)
N1 Re1 C31 C32 -175.5(5)
P2 Re1 C31 C32 -88.8(5)
P1 Re1 C31 C32 95.4(5)
C36 Re1 C31 C32 179.8(7)
N1 Re1 C31 C36 4.8(3)
P2 Re1 C31 C36 91.4(2)
P1 Re1 C31 C36 -84.4(2)
C36 C31 C32 C33 52.5(4)
Re1 C31 C32 C33 -127.3(5)
C31 C32 C33 C34 -54.3(5)
C32 C33 C34 C35 55.3(5)
C33 C34 C35 C36 -54.1(5)
C34 C35 C36 C31 52.3(5)
C34 C35 C36 Re1 101.3(4)
C32 C31 C36 C35 -52.2(4)
Re1 C31 C36 C35 127.7(3)
C32 C31 C36 Re1 -179.9(4)
C31 Re1 C36 C35 -80.3(4)
N1 Re1 C36 C35 103.1(4)
P2 Re1 C36 C35 -172.0(4)
P1 Re1 C36 C35 21.8(4)
N1 Re1 C36 C31 -176.7(2)
P2 Re1 C36 C31 -91.8(2)
P1 Re1 C36 C31 102.1(2)
